data_7047990
loop_
_publ_author_name
'Langer, Philipp'
'Yang, Lixu'
'Pfeiffer, Constance R.'
'Lewis, William'
'Champness, Neil R.'

_publ_section_title
;
 Restricting shuttling in bis(imidazolium)&#x2026;pillar[5]arene rotaxanes
 using metal coordination.
;
_journal_issue 1
_journal_name_full 'Dalton transactions (Cambridge, England : 2003)'
_journal_page_first 58
_journal_page_last 64
_journal_paper_doi 10.1039/c8dt04096f
_journal_volume 48
_journal_year 2018
_chemical_formula_moiety 'C30 H38 Ag2 Br2 N4, C45 H50 O10, 2(C H Cl3)'
_chemical_formula_sum 'C77 H90 Ag2 Br2 Cl6 N4 O10'
_chemical_formula_weight 1819.78
_space_group_crystal_system triclinic
_space_group_IT_number 2
_space_group_name_Hall '-P 1'
_space_group_name_H-M_alt 'P -1'
_symmetry_space_group_name_Hall '-P 1'
_symmetry_space_group_name_H-M 'P -1'
_atom_sites_solution_hydrogens geom
_atom_sites_solution_primary direct
_atom_sites_solution_secondary difmap
_audit_creation_date 2017-02-16
_audit_creation_method
;
Olex2 1.2
(compiled 2016.02.19 svn.r3266 for OlexSys, GUI svn.r5155)
;
_audit_update_record
;
2017-05-31 deposited with the CCDC.
2018-10-31 downloaded from the CCDC.
;
_cell_angle_alpha 77.409(4)
_cell_angle_beta 80.515(5)
_cell_angle_gamma 80.739(5)
_cell_formula_units_Z 2
_cell_length_a 12.5204(10)
_cell_length_b 16.9379(8)
_cell_length_c 19.2586(7)
_cell_measurement_reflns_used 8371
_cell_measurement_temperature 120(2)
_cell_measurement_theta_max 73.1390
_cell_measurement_theta_min 3.9480
_cell_volume 3898.2(4)
_computing_cell_refinement 'CrystalClear-SM Expert 2.0 r7 (Rigaku, 2011)'
_computing_data_collection 'CrystalClear-SM Expert 2.0 r7 (Rigaku, 2011)'
_computing_data_reduction 'CrystalClear-SM Expert 2.0 r7 (Rigaku, 2011)'
_computing_molecular_graphics 'Olex2 (Dolomanov et al., 2009)'
_computing_publication_material 'Olex2 (Dolomanov et al., 2009)'
_computing_structure_refinement 'ShelXL (Sheldrick, 2015)'
_computing_structure_solution 'ShelXT (Sheldrick, 2015)'
_diffrn_ambient_environment N~2~
_diffrn_ambient_temperature 120(2)
_diffrn_crystal_treatment 'flash frozen in gaseous N2'
_diffrn_detector CCD
_diffrn_detector_area_resol_mean 28.5714
_diffrn_detector_type 'Rigaku Saturn724+'
_diffrn_measured_fraction_theta_full 0.966
_diffrn_measured_fraction_theta_max 0.899
_diffrn_measurement_details
;
List of Runs (angles in degrees, time in seconds):

  # Type    Start    End  Width  t~exp~   \w     \q     \k     \f   Frames
#--------------------------------------------------------------------------
  1  \w    -23.00  89.00   1.00    4.00    --    0.00  38.00 150.00  112
  2  \w    -33.00  33.00   1.00    4.00    --    0.00 -82.00   0.00   66
  3  \w    -33.00  33.00   1.00    4.00    --    0.00 -82.00-120.00   66
  4  \w    -46.00  31.00   1.00    4.00    --    0.00 -77.00-180.00   77
  5  \w     12.00 134.00   1.00   16.00    --  101.10 -82.00   0.00  122
  6  \w     12.00  69.00   1.00   16.00    --  101.10 -30.00 -30.00   57
  7  \w     12.00 128.00   1.00   16.00    --  101.10 -61.00-120.00  116
  8  \w     12.00 134.00   1.00   16.00    --  101.10 -82.00 150.00  122
  9  \w     64.00 190.00   1.00   16.00    --  101.10  15.00-150.00  126
 10  \w     12.00 134.00   1.00   16.00    --  101.10 -82.00 120.00  122
 11  \w     12.00 134.00   1.00   16.00    --  101.10 -82.00  60.00  122
 12  \w     12.00 134.00   1.00   16.00    --  101.10 -82.00  30.00  122
 13  \w     12.00 134.00   1.00   16.00    --  101.10 -82.00-180.00  122
 14  \w     12.00 132.00   1.00   16.00    --  101.10 -77.00  60.00  120
 15  \w     12.00 132.00   1.00   16.00    --  101.10 -77.00 150.00  120
 16  \w     12.00 134.00   1.00   16.00    --  101.10 -82.00-150.00  122
 17  \w     12.00  69.00   1.00   16.00    --  101.10 -30.00  30.00   57
 18  \w     12.00 134.00   1.00   16.00    --  101.10 -82.00 -30.00  122
 19  \w     12.00  69.00   1.00   16.00    --  101.10 -30.00 -90.00   57
 20  \w     12.00  69.00   1.00   16.00    --  101.10 -30.00 -60.00   57
 21  \w     12.00 134.00   1.00   16.00    --  101.10 -82.00 -60.00  122
 22  \w     12.00  69.00   1.00   16.00    --  101.10 -30.00  60.00   57
 23  \w     12.00 132.00   1.00   16.00    --  101.10 -77.00 -90.00  120
 24  \w     12.00 134.00   1.00   16.00    --  101.10 -82.00  90.00  122
 25  \w     12.00 134.00   1.00   16.00    --  101.10 -82.00 -90.00  122
 26  \w     12.00  77.00   1.00   16.00    --  101.10 -45.00-180.00   65
 27  \w     12.00 132.00   1.00   16.00    --  101.10 -77.00   0.00  120
 28  \w     64.00 190.00   1.00   16.00    --  101.10  15.00 120.00  126
 29  \w    -33.00  33.00   1.00    4.00    --    0.00 -82.00 -60.00   66
 30  \w    -33.00  33.00   1.00    4.00    --    0.00 -82.00  60.00   66
 31  \w    -89.00  23.00   1.00    4.00    --    0.00 -38.00-150.00  112
 32  \w    -33.00  33.00   1.00    4.00    --    0.00 -82.00 120.00   66
 33  \w     75.00 190.00   1.00   16.00    --  101.10  61.00  90.00  115
 34  \w     78.00 190.00   1.00   16.00    --  101.10  45.00  30.00  112
 35  \w     77.00 190.00   1.00   16.00    --  101.10  30.00 -90.00  113
 36  \w     78.00 190.00   1.00   16.00    --  101.10  45.00-150.00  112
 37  \w     64.00 190.00   1.00   16.00    --  101.10  15.00   0.00  126
 38  \w     75.00 190.00   1.00   16.00    --  101.10  61.00 -90.00  115
 39  \w     75.00 190.00   1.00   16.00    --  101.10  61.00 -30.00  115
 40  \w     73.00 190.00   1.00   16.00    --  101.10  67.00 -13.00  117
 41  \w     75.00 190.00   1.00   16.00    --  101.10  61.00  60.00  115
 42  \w     78.00 190.00   1.00   16.00    --  101.10  45.00-180.00  112
 43  \w     75.00 190.00   1.00   16.00    --  101.10  61.00-150.00  115
 44  \w     75.00 190.00   1.00   16.00    --  101.10  61.00 -60.00  115
 45  \w     75.00 190.00   1.00   16.00    --  101.10  61.00  30.00  115
 46  \w     75.00 184.00   1.00   16.00    --  101.10  61.00-120.00  109
 47  \w     75.00 190.00   1.00   16.00    --  101.10  61.00 120.00  115
;
_diffrn_measurement_device 'AFC12 (Right): Kappa 3 circle'
_diffrn_measurement_device_type 'Rigaku Saturn724+ (2x2 bin mode)'
_diffrn_measurement_method 'profile data from \w-scans'
_diffrn_measurement_specimen_support 'Mitegen 50um'
_diffrn_orient_matrix_type 'CrysAlisPro convention (1999,Acta A55,543-557)'
_diffrn_orient_matrix_UB_11 -0.0403000000
_diffrn_orient_matrix_UB_12 0.0725318000
_diffrn_orient_matrix_UB_13 -0.0572656000
_diffrn_orient_matrix_UB_21 0.0918108000
_diffrn_orient_matrix_UB_22 -0.0284220000
_diffrn_orient_matrix_UB_23 -0.0564528000
_diffrn_orient_matrix_UB_31 -0.0760001000
_diffrn_orient_matrix_UB_32 -0.0525891000
_diffrn_orient_matrix_UB_33 -0.0193920000
_diffrn_radiation_collimation 0.3
_diffrn_radiation_monochromator Confocal
_diffrn_radiation_probe x-ray
_diffrn_radiation_type CuK\a
_diffrn_radiation_wavelength 1.54184
_diffrn_reflns_av_R_equivalents 0.2027
_diffrn_reflns_av_unetI/netI 0.1838
_diffrn_reflns_Laue_measured_fraction_full 0.966
_diffrn_reflns_Laue_measured_fraction_max 0.899
_diffrn_reflns_limit_h_max 11
_diffrn_reflns_limit_h_min -15
_diffrn_reflns_limit_k_max 19
_diffrn_reflns_limit_k_min -21
_diffrn_reflns_limit_l_max 21
_diffrn_reflns_limit_l_min -24
_diffrn_reflns_number 53950
_diffrn_reflns_point_group_measured_fraction_full 0.966
_diffrn_reflns_point_group_measured_fraction_max 0.899
_diffrn_reflns_theta_full 67.684
_diffrn_reflns_theta_max 81.746
_diffrn_reflns_theta_min 3.610
_diffrn_source 'Rotating Anode'
_diffrn_source_current 24.0
_diffrn_source_power 1.2
_diffrn_source_target Mo
_diffrn_source_type 'Rotating Anode'
_diffrn_source_voltage 50.0
_exptl_absorpt_coefficient_mu 7.601
_exptl_absorpt_correction_T_max 0.856
_exptl_absorpt_correction_T_min 0.709
_exptl_absorpt_correction_type gaussian
_exptl_absorpt_process_details
;
CrysAlisPro 1.171.38.43 (Rigaku Oxford Diffraction, 2015)
Numerical absorption correction based on gaussian integration over
            a multifaceted crystal model
Empirical absorption correction using spherical harmonics,
 implemented in SCALE3 ABSPACK scaling algorithm.
;
_exptl_crystal_colour 'clear colourless'
_exptl_crystal_colour_lustre clear
_exptl_crystal_colour_primary colourless
_exptl_crystal_density_diffrn 1.550
_exptl_crystal_description plate
_exptl_crystal_F_000 1852
_exptl_crystal_size_max 0.092
_exptl_crystal_size_mid 0.053
_exptl_crystal_size_min 0.032
_refine_diff_density_max 1.203
_refine_diff_density_min -1.434
_refine_diff_density_rms 0.152
_refine_ls_extinction_method none
_refine_ls_goodness_of_fit_ref 1.055
_refine_ls_hydrogen_treatment constr
_refine_ls_matrix_type full
_refine_ls_number_parameters 926
_refine_ls_number_reflns 15508
_refine_ls_number_restraints 1401
_refine_ls_restrained_S_all 1.017
_refine_ls_R_factor_all 0.1889
_refine_ls_R_factor_gt 0.0860
_refine_ls_shift/su_max 0.003
_refine_ls_shift/su_mean 0.000
_refine_ls_structure_factor_coef Fsqd
_refine_ls_weighting_details 'w=1/[\s^2^(Fo^2^)+(0.1000P)^2^] where P=(Fo^2^+2Fc^2^)/3'
_refine_ls_weighting_scheme calc
_refine_ls_wR_factor_gt 0.2181
_refine_ls_wR_factor_ref 0.2767
_reflns_Friedel_coverage 0.000
_reflns_number_gt 6972
_reflns_number_total 15508
_reflns_threshold_expression 'I > 2\s(I)'
_cod_data_source_file c8dt04096f2.cif
_cod_data_source_block agpeli
_cod_depositor_comments 'Adding full bibliography for 7047987--7047996.cif.'
_cod_database_code 7047990
_chemical_oxdiff_formula C79H94N4O10Ag2Br2
_chemical_oxdiff_usercomment 'AGPELI #16872 MM-410 FOMBLIN ON MICROMOUNT FOR PL/NRC'
_shelx_space_group_comment
;
The symmetry employed for this shelxl refinement is uniquely defined
by the following loop, which should always be used as a source of
symmetry information in preference to the above space-group names.
They are only intended as comments.
;
_reflns_odcompleteness_completeness 96.74
_reflns_odcompleteness_iscentric 1
_reflns_odcompleteness_theta 67.13
_olex2_refinement_description
;
1. Fixed Uiso
 At 1.2 times of:
  All C(H) groups, All C(H,H) groups
 At 1.5 times of:
  All C(H,H,H) groups
2. Restrained distances
 Cl5C-C2C \\sim Cl4C-C2C \\sim Cl6C-C2C \\sim Cl2C-C1C \\sim Cl1C-C1C \\sim
Cl3C-C1C
 with sigma of 0.02
3. Uiso/Uaniso restraints and constraints
All non-hydrogen atoms have similar U: within 2A with sigma of 0.04 and sigma
for terminal atoms of 0.08
4. Rigid body (RIGU) restrains
 All non-hydrogen atoms
 with sigma for 1-2 distances of 0.004 and sigma for 1-3 distances of 0.004
5.a Ternary CH refined with riding coordinates:
 C2C(H2C), C1C(H1C)
5.b Secondary CH2 refined with riding coordinates:
 C7A(H7AA,H7AB), C10B(H10B,H10C), C14A(H14A,H14B), C14B(H14C,H14D), C15B(H15A,
 H15B), C16B(H16A,H16B), C17B(H17B,H17C), C21A(H21A,H21B), C21B(H21C,H21D),
 C28A(H28A,H28B), C35A(H35A,H35B)
5.c Aromatic/amide H refined with riding coordinates:
 C2B(H2B), C3A(H3A), C6A(H6A), C6B(H6B), C10A(H10A), C12B(H12B), C13A(H13A),
 C13B(H13B), C17A(H17A), C19B(H19B), C20A(H20A), C20B(H20B), C24A(H24A),
 C24B(H24B), C26B(H26B), C27A(H27A), C31A(H31A), C34A(H34A)
5.d Idealised Me refined as rotating group:
 C7B(H7BA,H7BB,H7BC), C8B(H8BA,H8BB,H8BC), C9B(H9BA,H9BB,H9BC), C28B(H28C,H28D,
 H28E), C29B(H29A,H29B,H29C), C30B(H30A,H30B,H30C), C36A(H36A,H36B,H36C),
 C37A(H37A,H37B,H37C), C38A(H38A,H38B,H38C), C39A(H39A,H39B,H39C), C40A(H40A,
 H40B,H40C), C41A(H41A,H41B,H41C), C42A(H42A,H42B,H42C), C43A(H43A,H43B,H43C),
 C44A(H44A,H44B,H44C), C45A(H45A,H45B,H45C)
;
_shelx_shelxl_version_number 2014/7
_nottingham_internal_coll_client PL/NRC
_nottingham_internal_coll_date 14/02/2017
_nottingham_internal_coll_frame_method 'ofand \w scans'
_nottingham_internal_coll_frame_time 'degrees,, 4.00, 16.00'
_nottingham_internal_coll_frame_width 'in, 1.00'
_nottingham_internal_coll_instrument 'XtalLAB PRO, A00000876'
_nottingham_internal_coll_location NOTTS
_nottingham_internal_coll_name AGPELI
_nottingham_internal_coll_number 16872
_nottingham_internal_coll_type custom
_nottingham_internal_coll_user pcxpl
_nottingham_internal_process_date 16/02/2017
_nottingham_internal_process_user pczcrp
_nottingham_internal_refinement_date 16/02/2017
_nottingham_internal_refinement_user pczcrp
_nottingham_internal_self_archive_date 16/02/2017
_nottingham_internal_solution_date 16/02/2017
_nottingham_internal_solution_user pczcrp
_olex2_exptl_crystal_mounting_method 'in fomblin film on a micromount'
_olex2_submission_special_instructions 'No special instructions were received'
_oxdiff_diffrn_reflns_filtered 79077
_oxdiff_exptl_absorpt_empirical_details
;
Empirical correction (ABSPACK) includes:
- Absorption correction using spherical harmonics
- Frame scaling
- Detector area scaling
;
_oxdiff_exptl_absorpt_empirical_full_max 2.621
_oxdiff_exptl_absorpt_empirical_full_min 0.261

loop_
_space_group_symop_operation_xyz
'x, y, z'
'-x, -y, -z'

loop_
_atom_site_label
_atom_site_type_symbol
_atom_site_fract_x
_atom_site_fract_y
_atom_site_fract_z
_atom_site_U_iso_or_equiv
_atom_site_adp_type
_atom_site_occupancy
_atom_site_site_symmetry_order
_atom_site_calc_flag
_atom_site_refinement_flags_posn
_atom_site_refinement_flags_adp
Ag1B Ag 0.00079(6) 0.44062(4) 0.42401(3) 0.0603(2) Uani 1 1 d . U
Ag2B Ag 0.51330(7) 0.06849(5) 0.07515(4) 0.0724(3) Uani 1 1 d . U
Br1B Br -0.08706(10) 0.41372(7) 0.55318(6) 0.0708(4) Uani 1 1 d . U
Br2B Br 0.58204(12) 0.10825(9) -0.05500(7) 0.0934(4) Uani 1 1 d . U
O1A O 0.6176(5) 0.1828(4) 0.3320(3) 0.0607(16) Uani 1 1 d . U
O2A O 0.2436(5) 0.2828(3) 0.5036(3) 0.0529(15) Uani 1 1 d . U
O3A O 0.3228(5) -0.0332(3) 0.4701(3) 0.0531(15) Uani 1 1 d . U
O4A O -0.0541(5) 0.1790(4) 0.4276(3) 0.0582(16) Uani 1 1 d . U
O5A O 0.1285(6) -0.0174(4) 0.2600(3) 0.0612(16) Uani 1 1 d . U
O6A O -0.0872(5) 0.2907(4) 0.1713(3) 0.0615(16) Uani 1 1 d . U
O7A O 0.2746(5) 0.1484(4) 0.0521(3) 0.0596(16) Uani 1 1 d . U
O8A O 0.1911(6) 0.4841(4) 0.0197(3) 0.0690(18) Uani 1 1 d . U
O9A O 0.5841(6) 0.2861(5) 0.0708(3) 0.0734(19) Uani 1 1 d . U
O10A O 0.3803(6) 0.4660(4) 0.2731(3) 0.0691(18) Uani 1 1 d . U
N1B N -0.0033(6) 0.5070(4) 0.2650(3) 0.0453(15) Uani 1 1 d . U
N2B N 0.0940(6) 0.3921(4) 0.2717(3) 0.0500(17) Uani 1 1 d . U
N3B N 0.4124(6) 0.0754(4) 0.2345(4) 0.0492(16) Uani 1 1 d . U
N4B N 0.5252(6) -0.0322(5) 0.2273(4) 0.0555(18) Uani 1 1 d . U
C1A C 0.4885(7) 0.2854(5) 0.3669(4) 0.0488(19) Uani 1 1 d . U
C1B C -0.3719(8) 0.6275(6) 0.1852(5) 0.058(2) Uani 1 1 d . U
C2A C 0.5241(8) 0.2032(6) 0.3756(5) 0.0523(19) Uani 1 1 d . U
C2B C -0.3589(8) 0.5673(6) 0.2467(5) 0.056(2) Uani 1 1 d . U
H2B H -0.4163 0.5352 0.2668 0.067 Uiso 1 1 calc R .
C3A C 0.4640(7) 0.1479(5) 0.4247(4) 0.0471(19) Uani 1 1 d . U
H3A H 0.4883 0.0911 0.4295 0.056 Uiso 1 1 calc R .
C3B C -0.2636(8) 0.5526(5) 0.2798(4) 0.0484(19) Uani 1 1 d . U
C4A C 0.3688(8) 0.1742(5) 0.4671(4) 0.0479(19) Uani 1 1 d . U
C4B C -0.1771(7) 0.5979(5) 0.2475(4) 0.0465(18) Uani 1 1 d . U
C5A C 0.3364(7) 0.2579(5) 0.4602(4) 0.0464(18) Uani 1 1 d . U
C5B C -0.1879(8) 0.6571(5) 0.1855(4) 0.050(2) Uani 1 1 d . U
C6A C 0.3962(7) 0.3123(5) 0.4098(4) 0.0463(19) Uani 1 1 d . U
H6A H 0.3729 0.3692 0.4049 0.056 Uiso 1 1 calc R .
C6B C -0.2851(8) 0.6709(6) 0.1553(5) 0.057(2) Uani 1 1 d . U
H6B H -0.2917 0.7114 0.1130 0.069 Uiso 1 1 calc R .
C7A C 0.3035(7) 0.1124(5) 0.5197(4) 0.050(2) Uani 1 1 d . U
H7AA H 0.3533 0.0626 0.5362 0.060 Uiso 1 1 calc R .
H7AB H 0.2694 0.1358 0.5622 0.060 Uiso 1 1 calc R .
C7B C -0.4774(8) 0.6446(7) 0.1551(5) 0.073(3) Uani 1 1 d . U
H7BA H -0.4922 0.5952 0.1416 0.109 Uiso 1 1 calc GR .
H7BB H -0.4729 0.6885 0.1126 0.109 Uiso 1 1 calc GR .
H7BC H -0.5364 0.6611 0.1913 0.109 Uiso 1 1 calc GR .
C8A C 0.2151(8) 0.0902(5) 0.4847(4) 0.0484(19) Uani 1 1 d . U
C8B C -0.2572(8) 0.4898(6) 0.3472(5) 0.058(2) Uani 1 1 d . U
H8BA H -0.1999 0.4450 0.3383 0.087 Uiso 1 1 calc GR .
H8BB H -0.3275 0.4686 0.3626 0.087 Uiso 1 1 calc GR .
H8BC H -0.2400 0.5144 0.3848 0.087 Uiso 1 1 calc GR .
C9A C 0.2281(8) 0.0194(5) 0.4583(4) 0.0480(18) Uani 1 1 d . U
C9B C -0.1014(8) 0.7110(6) 0.1498(5) 0.063(3) Uani 1 1 d . U
H9BA H -0.0930 0.7468 0.1817 0.094 Uiso 1 1 calc GR .
H9BB H -0.1231 0.7442 0.1047 0.094 Uiso 1 1 calc GR .
H9BC H -0.0318 0.6769 0.1397 0.094 Uiso 1 1 calc GR .
C10A C 0.1494(7) 0.0042(5) 0.4211(4) 0.0494(19) Uani 1 1 d . U
H10A H 0.1598 -0.0451 0.4034 0.059 Uiso 1 1 calc R .
C10B C -0.0754(8) 0.5813(5) 0.2822(4) 0.0518(19) Uani 1 1 d . U
H10B H -0.0347 0.6289 0.2660 0.062 Uiso 1 1 calc R .
H10C H -0.0956 0.5742 0.3349 0.062 Uiso 1 1 calc R .
C11A C 0.0566(8) 0.0590(5) 0.4094(4) 0.0482(19) Uani 1 1 d . U
C11B C 0.0346(8) 0.4442(5) 0.3125(4) 0.0480(19) Uani 1 1 d . U
C12A C 0.0416(8) 0.1285(5) 0.4386(5) 0.0500(19) Uani 1 1 d . U
C12B C 0.0269(7) 0.4963(6) 0.1946(5) 0.053(2) Uani 1 1 d . U
H12B H 0.0074 0.5322 0.1521 0.063 Uiso 1 1 calc R .
C13A C 0.1196(7) 0.1433(6) 0.4755(4) 0.0505(19) Uani 1 1 d . U
H13A H 0.1076 0.1912 0.4952 0.061 Uiso 1 1 calc R .
C13B C 0.0912(8) 0.4222(6) 0.2005(4) 0.055(2) Uani 1 1 d . U
H13B H 0.1270 0.3967 0.1621 0.066 Uiso 1 1 calc R .
C14A C -0.0238(8) 0.0460(6) 0.3630(4) 0.057(2) Uani 1 1 d . U
H14A H -0.0193 -0.0130 0.3637 0.068 Uiso 1 1 calc R .
H14B H -0.0989 0.0651 0.3836 0.068 Uiso 1 1 calc R .
C14B C 0.1504(9) 0.3119(6) 0.3028(5) 0.064(2) Uani 1 1 d . U
H14C H 0.0957 0.2764 0.3298 0.077 Uiso 1 1 calc R .
H14D H 0.1976 0.3190 0.3369 0.077 Uiso 1 1 calc R .
C15A C -0.0022(7) 0.0904(5) 0.2871(4) 0.0484(19) Uani 1 1 d . U
C15B C 0.2187(8) 0.2717(5) 0.2452(5) 0.053(2) Uani 1 1 d . U
H15A H 0.2711 0.3086 0.2172 0.063 Uiso 1 1 calc R .
H15B H 0.1707 0.2635 0.2121 0.063 Uiso 1 1 calc R .
C16A C 0.0713(8) 0.0579(6) 0.2359(5) 0.053(2) Uani 1 1 d . U
C16B C 0.2819(7) 0.1898(5) 0.2744(4) 0.051(2) Uani 1 1 d . U
H16A H 0.3307 0.1973 0.3074 0.061 Uiso 1 1 calc R .
H16B H 0.2303 0.1520 0.3019 0.061 Uiso 1 1 calc R .
C17A C 0.0834(8) 0.0998(6) 0.1646(5) 0.054(2) Uani 1 1 d . U
H17A H 0.1305 0.0743 0.1296 0.065 Uiso 1 1 calc R .
C17B C 0.3477(9) 0.1542(6) 0.2145(5) 0.065(3) Uani 1 1 d . U
H17B H 0.2975 0.1485 0.1817 0.078 Uiso 1 1 calc R .
H17C H 0.3976 0.1934 0.1873 0.078 Uiso 1 1 calc R .
C18A C 0.0304(8) 0.1756(6) 0.1436(5) 0.054(2) Uani 1 1 d . U
C18B C 0.4825(7) 0.0361(6) 0.1877(4) 0.0500(19) Uani 1 1 d . U
C19A C -0.0391(8) 0.2118(6) 0.1950(5) 0.055(2) Uani 1 1 d . U
C19B C 0.4115(8) 0.0306(6) 0.3040(5) 0.057(2) Uani 1 1 d . U
H19B H 0.3698 0.0448 0.3465 0.069 Uiso 1 1 calc R .
C20A C -0.0569(8) 0.1677(6) 0.2659(5) 0.054(2) Uani 1 1 d . U
H20A H -0.1077 0.1917 0.3003 0.064 Uiso 1 1 calc R .
C20B C 0.4826(8) -0.0377(6) 0.2986(5) 0.059(2) Uani 1 1 d . U
H20B H 0.4999 -0.0814 0.3369 0.071 Uiso 1 1 calc R .
C21A C 0.0492(8) 0.2201(6) 0.0646(5) 0.061(2) Uani 1 1 d . U
H21A H 0.0622 0.1793 0.0334 0.073 Uiso 1 1 calc R .
H21B H -0.0179 0.2571 0.0531 0.073 Uiso 1 1 calc R .
C21B C 0.6058(8) -0.0953(6) 0.1985(5) 0.066(2) Uani 1 1 d . U
H21C H 0.5699 -0.1444 0.2023 0.079 Uiso 1 1 calc R .
H21D H 0.6289 -0.0746 0.1469 0.079 Uiso 1 1 calc R .
C22A C 0.1447(8) 0.2693(6) 0.0477(4) 0.0517(19) Uani 1 1 d . U
C22B C 0.7040(8) -0.1192(6) 0.2356(5) 0.056(2) Uani 1 1 d . U
C23A C 0.2511(8) 0.2338(6) 0.0441(4) 0.055(2) Uani 1 1 d . U
C23B C 0.7914(8) -0.0724(6) 0.2143(5) 0.058(2) Uani 1 1 d . U
C24A C 0.3384(8) 0.2781(6) 0.0362(4) 0.057(2) Uani 1 1 d . U
H24A H 0.4107 0.2503 0.0352 0.068 Uiso 1 1 calc R .
C24B C 0.8856(9) -0.0962(6) 0.2481(5) 0.060(2) Uani 1 1 d . U
H24B H 0.9425 -0.0627 0.2352 0.072 Uiso 1 1 calc R .
C25A C 0.3213(9) 0.3618(6) 0.0298(4) 0.057(2) Uani 1 1 d . U
C25B C 0.8988(9) -0.1670(6) 0.3000(5) 0.058(2) Uani 1 1 d . U
C26A C 0.2151(9) 0.3986(6) 0.0281(4) 0.059(2) Uani 1 1 d . U
C26B C 0.8105(9) -0.2124(6) 0.3207(5) 0.061(2) Uani 1 1 d . U
H26B H 0.8165 -0.2603 0.3569 0.074 Uiso 1 1 calc R .
C27A C 0.1270(9) 0.3543(6) 0.0379(4) 0.059(2) Uani 1 1 d . U
H27A H 0.0548 0.3821 0.0378 0.071 Uiso 1 1 calc R .
C27B C 0.7153(8) -0.1899(5) 0.2901(5) 0.056(2) Uani 1 1 d . U
C28A C 0.4155(9) 0.4091(6) 0.0287(5) 0.067(3) Uani 1 1 d . U
H28A H 0.4773 0.3926 -0.0067 0.080 Uiso 1 1 calc R .
H28B H 0.3920 0.4681 0.0133 0.080 Uiso 1 1 calc R .
C28B C 0.7841(9) 0.0036(6) 0.1587(6) 0.075(3) Uani 1 1 d . U
H28C H 0.7822 -0.0100 0.1120 0.112 Uiso 1 1 calc GR .
H28D H 0.8479 0.0315 0.1559 0.112 Uiso 1 1 calc GR .
H28E H 0.7175 0.0395 0.1714 0.112 Uiso 1 1 calc GR .
C29A C 0.4530(8) 0.3938(6) 0.1012(5) 0.057(2) Uani 1 1 d . U
C29B C 0.9996(10) -0.1918(7) 0.3356(6) 0.084(3) Uani 1 1 d . U
H29A H 0.9955 -0.1610 0.3737 0.126 Uiso 1 1 calc GR .
H29B H 1.0637 -0.1803 0.3001 0.126 Uiso 1 1 calc GR .
H29C H 1.0058 -0.2503 0.3563 0.126 Uiso 1 1 calc GR .
C30A C 0.5344(8) 0.3329(6) 0.1214(5) 0.059(2) Uani 1 1 d . U
C30B C 0.6239(9) -0.2428(6) 0.3186(6) 0.075(3) Uani 1 1 d . U
H30A H 0.5902 -0.2331 0.3662 0.113 Uiso 1 1 calc GR .
H30B H 0.6540 -0.3004 0.3222 0.113 Uiso 1 1 calc GR .
H30C H 0.5687 -0.2289 0.2857 0.113 Uiso 1 1 calc GR .
C31A C 0.5665(8) 0.3192(6) 0.1891(5) 0.057(2) Uani 1 1 d . U
H31A H 0.6251 0.2781 0.2014 0.069 Uiso 1 1 calc R .
C32A C 0.5134(8) 0.3654(6) 0.2386(5) 0.0510(19) Uani 1 1 d . U
C33A C 0.4300(8) 0.4254(6) 0.2208(5) 0.053(2) Uani 1 1 d . U
C34A C 0.3991(8) 0.4398(6) 0.1522(5) 0.057(2) Uani 1 1 d . U
H34A H 0.3407 0.4812 0.1398 0.068 Uiso 1 1 calc R .
C35A C 0.5486(8) 0.3485(6) 0.3131(4) 0.053(2) Uani 1 1 d . U
H35A H 0.6279 0.3294 0.3092 0.064 Uiso 1 1 calc R .
H35B H 0.5359 0.4001 0.3312 0.064 Uiso 1 1 calc R .
C36A C 0.6610(9) 0.0988(6) 0.3412(6) 0.070(3) Uani 1 1 d . U
H36A H 0.7230 0.0912 0.3039 0.105 Uiso 1 1 calc GR .
H36B H 0.6044 0.0667 0.3376 0.105 Uiso 1 1 calc GR .
H36C H 0.6856 0.0806 0.3886 0.105 Uiso 1 1 calc GR .
C37A C 0.2260(8) 0.3656(5) 0.5066(5) 0.058(2) Uani 1 1 d . U
H37A H 0.2240 0.3982 0.4581 0.087 Uiso 1 1 calc GR .
H37B H 0.2854 0.3789 0.5276 0.087 Uiso 1 1 calc GR .
H37C H 0.1563 0.3776 0.5364 0.087 Uiso 1 1 calc GR .
C38A C 0.3217(9) -0.1154(5) 0.4634(5) 0.067(3) Uani 1 1 d . U
H38A H 0.3073 -0.1160 0.4151 0.100 Uiso 1 1 calc GR .
H38B H 0.2644 -0.1394 0.4990 0.100 Uiso 1 1 calc GR .
H38C H 0.3927 -0.1471 0.4716 0.100 Uiso 1 1 calc GR .
C39A C -0.0835(9) 0.2451(6) 0.4649(6) 0.075(3) Uani 1 1 d . U
H39A H -0.0285 0.2828 0.4497 0.113 Uiso 1 1 calc GR .
H39B H -0.0874 0.2239 0.5167 0.113 Uiso 1 1 calc GR .
H39C H -0.1549 0.2740 0.4538 0.113 Uiso 1 1 calc GR .
C40A C 0.2106(9) -0.0502(7) 0.2105(5) 0.071(3) Uani 1 1 d . U
H40A H 0.1769 -0.0630 0.1725 0.106 Uiso 1 1 calc GR .
H40B H 0.2504 -0.1001 0.2355 0.106 Uiso 1 1 calc GR .
H40C H 0.2614 -0.0103 0.1893 0.106 Uiso 1 1 calc GR .
C41A C -0.1496(8) 0.3324(7) 0.2245(6) 0.073(3) Uani 1 1 d . U
H41A H -0.1703 0.3896 0.2027 0.109 Uiso 1 1 calc GR .
H41B H -0.1059 0.3296 0.2630 0.109 Uiso 1 1 calc GR .
H41C H -0.2156 0.3066 0.2445 0.109 Uiso 1 1 calc GR .
C42A C 0.2835(9) 0.1196(6) -0.0138(5) 0.071(3) Uani 1 1 d . U
H42A H 0.2255 0.1497 -0.0414 0.106 Uiso 1 1 calc GR .
H42B H 0.2763 0.0613 -0.0029 0.106 Uiso 1 1 calc GR .
H42C H 0.3548 0.1283 -0.0419 0.106 Uiso 1 1 calc GR .
C43A C 0.1940(11) 0.5254(7) -0.0542(6) 0.095(4) Uani 1 1 d . U
H43A H 0.2642 0.5083 -0.0813 0.143 Uiso 1 1 calc GR .
H43B H 0.1854 0.5845 -0.0569 0.143 Uiso 1 1 calc GR .
H43C H 0.1345 0.5115 -0.0747 0.143 Uiso 1 1 calc GR .
C44A C 0.6693(10) 0.2233(7) 0.0925(6) 0.086(3) Uani 1 1 d . U
H44A H 0.6925 0.1905 0.0552 0.129 Uiso 1 1 calc GR .
H44B H 0.6426 0.1883 0.1376 0.129 Uiso 1 1 calc GR .
H44C H 0.7314 0.2479 0.0996 0.129 Uiso 1 1 calc GR .
C45A C 0.2914(9) 0.5287(7) 0.2578(6) 0.074(3) Uani 1 1 d . U
H45A H 0.3140 0.5676 0.2141 0.110 Uiso 1 1 calc GR .
H45B H 0.2700 0.5572 0.2981 0.110 Uiso 1 1 calc GR .
H45C H 0.2293 0.5042 0.2505 0.110 Uiso 1 1 calc GR .
Cl4C Cl 0.1862(3) 0.7357(2) 0.19665(19) 0.1152(12) Uani 1 1 d D U
Cl5C Cl 0.1167(3) 0.8299(3) 0.0648(2) 0.1141(12) Uani 1 1 d D U
Cl6C Cl 0.2122(3) 0.65490(19) 0.07242(15) 0.0851(9) Uani 1 1 d D U
C2C C 0.2160(11) 0.7482(6) 0.1020(5) 0.115(4) Uani 1 1 d D U
H2C H 0.2906 0.7651 0.0866 0.138 Uiso 1 1 calc R .
Cl1C Cl 0.4123(3) 0.67000(16) 0.49497(14) 0.0779(8) Uani 1 1 d D U
Cl2C Cl 0.3360(3) 0.7094(2) 0.35448(17) 0.1130(12) Uani 1 1 d D U
Cl3C Cl 0.4248(3) 0.5424(3) 0.4162(2) 0.1322(15) Uani 1 1 d D U
C1C C 0.3475(9) 0.6350(5) 0.4342(5) 0.082(3) Uani 1 1 d D U
H1C H 0.2726 0.6237 0.4576 0.099 Uiso 1 1 calc R .

loop_
_atom_site_aniso_label
_atom_site_aniso_U_11
_atom_site_aniso_U_22
_atom_site_aniso_U_33
_atom_site_aniso_U_23
_atom_site_aniso_U_13
_atom_site_aniso_U_12
Ag1B 0.0757(6) 0.0644(4) 0.0407(4) -0.0183(3) -0.0044(3) -0.0013(4)
Ag2B 0.0790(6) 0.0844(6) 0.0474(4) -0.0184(4) 0.0016(4) 0.0056(5)
Br1B 0.0829(9) 0.0696(7) 0.0644(7) -0.0219(5) -0.0050(6) -0.0157(7)
Br2B 0.1011(11) 0.0996(10) 0.0802(9) -0.0266(7) -0.0025(7) -0.0133(9)
O1A 0.057(4) 0.065(4) 0.056(4) -0.011(3) 0.003(3) -0.010(3)
O2A 0.056(4) 0.048(3) 0.055(3) -0.019(3) 0.007(3) -0.009(3)
O3A 0.068(4) 0.043(3) 0.051(3) -0.014(3) -0.009(3) -0.008(3)
O4A 0.057(4) 0.060(4) 0.063(4) -0.026(3) -0.004(3) -0.009(3)
O5A 0.072(4) 0.059(3) 0.052(3) -0.015(3) 0.003(3) -0.011(3)
O6A 0.064(4) 0.069(4) 0.053(3) -0.019(3) -0.002(3) -0.009(3)
O7A 0.070(4) 0.063(3) 0.047(3) -0.016(3) -0.003(3) -0.008(3)
O8A 0.086(5) 0.064(4) 0.059(4) -0.022(3) -0.003(3) -0.012(4)
O9A 0.088(5) 0.085(4) 0.052(4) -0.027(3) -0.007(3) -0.007(4)
O10A 0.079(5) 0.075(4) 0.061(4) -0.030(3) -0.009(3) -0.010(4)
N1B 0.053(4) 0.049(3) 0.035(3) -0.016(3) 0.004(3) -0.012(3)
N2B 0.061(4) 0.059(3) 0.032(3) -0.017(3) -0.003(3) -0.006(3)
N3B 0.050(4) 0.057(3) 0.040(3) -0.015(3) -0.001(3) -0.004(3)
N4B 0.059(4) 0.060(4) 0.050(4) -0.025(3) 0.000(3) -0.006(3)
C1A 0.052(4) 0.058(4) 0.043(4) -0.017(3) -0.008(3) -0.019(3)
C1B 0.060(5) 0.066(5) 0.051(4) -0.017(4) -0.006(4) -0.010(4)
C2A 0.053(4) 0.063(4) 0.046(4) -0.016(3) -0.006(3) -0.015(3)
C2B 0.062(5) 0.054(5) 0.055(4) -0.017(4) -0.002(4) -0.015(4)
C3A 0.057(4) 0.049(4) 0.039(4) -0.014(3) -0.007(3) -0.010(4)
C3B 0.059(4) 0.046(4) 0.042(4) -0.015(3) 0.001(3) -0.010(4)
C4A 0.061(5) 0.050(4) 0.034(4) -0.013(3) -0.002(3) -0.012(3)
C4B 0.055(4) 0.047(4) 0.042(4) -0.022(3) 0.003(3) -0.009(3)
C5A 0.051(4) 0.047(4) 0.046(4) -0.016(3) -0.006(3) -0.012(3)
C5B 0.060(5) 0.050(4) 0.043(4) -0.014(3) -0.001(3) -0.012(4)
C6A 0.054(4) 0.049(4) 0.042(4) -0.014(3) -0.010(3) -0.013(4)
C6B 0.064(5) 0.061(5) 0.048(4) -0.011(4) -0.002(3) -0.016(4)
C7A 0.059(5) 0.054(4) 0.039(4) -0.012(3) -0.006(3) -0.014(4)
C7B 0.066(6) 0.093(7) 0.058(6) 0.000(5) -0.009(4) -0.025(5)
C8A 0.061(4) 0.047(4) 0.039(4) -0.011(3) -0.002(3) -0.013(3)
C8B 0.065(6) 0.055(5) 0.056(5) -0.011(4) -0.008(4) -0.014(5)
C9A 0.060(4) 0.044(4) 0.041(4) -0.012(3) 0.001(3) -0.014(3)
C9B 0.071(6) 0.064(6) 0.054(5) -0.007(4) -0.001(4) -0.023(5)
C10A 0.059(4) 0.051(4) 0.039(4) -0.013(3) 0.006(3) -0.017(3)
C10B 0.063(5) 0.055(4) 0.042(4) -0.017(3) -0.001(3) -0.015(4)
C11A 0.057(4) 0.048(4) 0.043(4) -0.013(3) 0.003(3) -0.018(3)
C11B 0.063(5) 0.058(4) 0.024(3) -0.016(3) 0.002(3) -0.008(4)
C12A 0.052(4) 0.051(4) 0.048(4) -0.013(3) 0.005(3) -0.017(3)
C12B 0.058(5) 0.063(4) 0.042(4) -0.017(3) -0.005(3) -0.012(4)
C13A 0.054(4) 0.056(4) 0.045(4) -0.017(4) 0.002(3) -0.018(3)
C13B 0.068(6) 0.064(4) 0.036(4) -0.020(3) -0.004(3) -0.006(4)
C14A 0.066(5) 0.059(5) 0.048(4) -0.014(3) -0.002(3) -0.020(4)
C14B 0.079(6) 0.063(4) 0.047(5) -0.019(4) -0.002(4) 0.004(4)
C15A 0.050(5) 0.056(4) 0.047(4) -0.019(3) -0.003(3) -0.024(4)
C15B 0.056(5) 0.054(4) 0.054(5) -0.019(4) -0.007(4) -0.009(4)
C16A 0.055(5) 0.058(4) 0.051(4) -0.017(3) -0.003(3) -0.021(4)
C16B 0.057(5) 0.054(4) 0.042(4) -0.017(4) -0.001(4) -0.007(4)
C17A 0.054(5) 0.064(4) 0.050(4) -0.018(3) -0.002(3) -0.018(4)
C17B 0.076(6) 0.062(5) 0.050(5) -0.014(4) -0.002(4) 0.010(4)
C18A 0.057(5) 0.063(4) 0.046(4) -0.015(3) -0.003(3) -0.016(4)
C18B 0.051(5) 0.063(4) 0.038(3) -0.019(3) 0.007(3) -0.013(4)
C19A 0.055(5) 0.064(4) 0.051(4) -0.015(3) -0.003(3) -0.015(4)
C19B 0.060(6) 0.064(5) 0.046(4) -0.015(3) -0.001(4) -0.005(4)
C20A 0.054(5) 0.066(4) 0.046(4) -0.018(3) 0.003(3) -0.020(4)
C20B 0.065(6) 0.059(5) 0.051(4) -0.015(3) -0.003(4) -0.002(4)
C21A 0.070(5) 0.071(5) 0.048(4) -0.018(4) -0.007(4) -0.018(4)
C21B 0.073(5) 0.071(5) 0.055(5) -0.032(4) -0.004(4) 0.006(4)
C22A 0.063(4) 0.061(4) 0.036(4) -0.021(3) -0.003(3) -0.011(3)
C22B 0.065(5) 0.052(4) 0.050(4) -0.024(3) 0.003(3) 0.001(4)
C23A 0.062(4) 0.068(4) 0.038(4) -0.014(3) -0.002(4) -0.015(4)
C23B 0.068(5) 0.053(4) 0.052(4) -0.020(4) -0.001(4) -0.003(4)
C24A 0.058(5) 0.073(4) 0.039(4) -0.011(4) -0.002(4) -0.013(4)
C24B 0.071(5) 0.054(4) 0.058(5) -0.018(4) -0.006(4) -0.008(4)
C25A 0.072(5) 0.069(4) 0.034(4) -0.011(4) -0.002(4) -0.018(4)
C25B 0.075(5) 0.051(4) 0.049(4) -0.024(3) -0.004(4) 0.002(4)
C26A 0.075(5) 0.065(4) 0.038(4) -0.015(4) -0.002(4) -0.015(4)
C26B 0.081(5) 0.046(4) 0.054(5) -0.019(4) 0.002(4) 0.003(4)
C27A 0.073(5) 0.068(4) 0.040(4) -0.020(4) -0.005(4) -0.011(4)
C27B 0.071(5) 0.047(4) 0.050(4) -0.025(3) 0.002(4) 0.000(4)
C28A 0.081(6) 0.078(6) 0.044(4) -0.012(4) 0.001(4) -0.029(5)
C28B 0.082(7) 0.069(5) 0.068(6) -0.002(5) -0.008(5) -0.013(5)
C29A 0.065(5) 0.061(5) 0.049(4) -0.012(3) 0.000(3) -0.025(4)
C29B 0.093(7) 0.083(7) 0.072(7) -0.005(6) -0.020(5) -0.003(6)
C30A 0.062(5) 0.070(5) 0.046(4) -0.016(3) 0.002(3) -0.019(4)
C30B 0.082(7) 0.064(6) 0.074(7) -0.011(5) 0.006(5) -0.014(5)
C31A 0.059(5) 0.064(5) 0.052(4) -0.015(4) -0.003(3) -0.018(4)
C32A 0.053(5) 0.057(4) 0.048(4) -0.013(3) -0.002(3) -0.024(4)
C33A 0.058(5) 0.054(4) 0.053(4) -0.016(3) -0.003(3) -0.022(4)
C34A 0.062(5) 0.057(5) 0.055(4) -0.012(3) -0.003(3) -0.024(4)
C35A 0.052(5) 0.063(5) 0.046(4) -0.017(3) 0.004(3) -0.014(4)
C36A 0.066(6) 0.077(5) 0.065(6) -0.022(5) 0.004(5) -0.003(5)
C37A 0.059(6) 0.048(4) 0.066(6) -0.017(4) -0.005(5) 0.004(4)
C38A 0.093(8) 0.045(4) 0.068(6) -0.022(4) -0.013(6) -0.007(5)
C39A 0.069(7) 0.069(6) 0.093(8) -0.039(6) 0.000(6) -0.001(5)
C40A 0.077(6) 0.074(6) 0.061(6) -0.022(5) -0.007(5) 0.000(5)
C41A 0.063(6) 0.089(7) 0.069(6) -0.031(5) 0.002(5) -0.006(5)
C42A 0.096(8) 0.066(6) 0.052(5) -0.016(4) -0.015(5) -0.003(6)
C43A 0.134(11) 0.084(7) 0.068(6) -0.005(5) -0.023(6) -0.019(7)
C44A 0.103(8) 0.088(7) 0.067(7) -0.034(6) -0.012(6) 0.011(6)
C45A 0.071(6) 0.075(6) 0.085(7) -0.034(5) -0.007(5) -0.018(5)
Cl4C 0.154(3) 0.103(2) 0.096(2) -0.030(2) -0.030(2) -0.010(2)
Cl5C 0.101(3) 0.145(3) 0.103(2) -0.025(2) -0.023(2) -0.026(2)
Cl6C 0.090(2) 0.098(2) 0.0677(16) -0.0145(15) 0.0014(15) -0.0263(18)
C2C 0.114(9) 0.133(8) 0.105(7) -0.019(6) -0.029(6) -0.026(7)
Cl1C 0.106(2) 0.0697(16) 0.0703(16) -0.0220(13) -0.0248(15) -0.0235(16)
Cl2C 0.136(3) 0.136(3) 0.081(2) -0.0050(19) -0.033(2) -0.065(3)
Cl3C 0.125(3) 0.137(3) 0.157(4) -0.094(3) -0.017(3) 0.008(3)
C1C 0.089(7) 0.095(6) 0.079(6) -0.042(5) -0.012(5) -0.028(5)

loop_
_atom_type_symbol
_atom_type_description
_atom_type_scat_dispersion_real
_atom_type_scat_dispersion_imag
_atom_type_scat_source
C C 0.0181 0.0091 'International Tables Vol C Tables 4.2.6.8 and 6.1.1.4'
H H 0.0000 0.0000 'International Tables Vol C Tables 4.2.6.8 and 6.1.1.4'
Ag Ag 0.1306 4.2820 'International Tables Vol C Tables 4.2.6.8 and 6.1.1.4'
Br Br -0.6763 1.2805 'International Tables Vol C Tables 4.2.6.8 and 6.1.1.4'
Cl Cl 0.3639 0.7018 'International Tables Vol C Tables 4.2.6.8 and 6.1.1.4'
N N 0.0311 0.0180 'International Tables Vol C Tables 4.2.6.8 and 6.1.1.4'
O O 0.0492 0.0322 'International Tables Vol C Tables 4.2.6.8 and 6.1.1.4'

loop_
_exptl_crystal_face_index_h
_exptl_crystal_face_index_k
_exptl_crystal_face_index_l
_exptl_crystal_face_perp_dist
5 5 2 0.0459
-5 -5 -2 0.0119
-2 3 5 0.0424
2 -3 -5 0.0054
0 5 -2 0.0161
0 -5 2 0.0161
-4 -9 -9 0.0137

loop_
_geom_angle_atom_site_label_1
_geom_angle_atom_site_label_2
_geom_angle_atom_site_label_3
_geom_angle
_geom_angle_site_symmetry_3
Br1B Ag1B Br1B 90.59(4) 2_566
C11B Ag1B Br1B 105.3(2) 2_566
C11B Ag1B Br1B 162.2(2) .
C18B Ag2B Br2B 170.2(2) .
Ag1B Br1B Ag1B 89.41(4) 2_566
C2A O1A C36A 117.1(7) .
C5A O2A C37A 115.8(7) .
C9A O3A C38A 115.9(7) .
C12A O4A C39A 118.5(7) .
C16A O5A C40A 117.5(7) .
C19A O6A C41A 116.9(8) .
C23A O7A C42A 113.9(7) .
C26A O8A C43A 113.3(7) .
C30A O9A C44A 116.4(8) .
C33A O10A C45A 118.7(8) .
C11B N1B C10B 125.5(7) .
C11B N1B C12B 113.0(7) .
C12B N1B C10B 121.4(7) .
C11B N2B C14B 122.9(7) .
C13B N2B C11B 111.7(8) .
C13B N2B C14B 125.4(7) .
C18B N3B C17B 124.7(7) .
C18B N3B C19B 110.7(8) .
C19B N3B C17B 124.6(8) .
C18B N4B C20B 111.0(8) .
C18B N4B C21B 124.6(8) .
C20B N4B C21B 124.5(8) .
C2A C1A C6A 119.1(8) .
C2A C1A C35A 122.5(8) .
C6A C1A C35A 118.4(8) .
C2B C1B C7B 120.0(9) .
C6B C1B C2B 117.6(9) .
C6B C1B C7B 122.3(9) .
O1A C2A C1A 114.8(8) .
O1A C2A C3A 125.2(9) .
C1A C2A C3A 120.0(9) .
C1B C2B H2B 118.9 .
C1B C2B C3B 122.1(8) .
C3B C2B H2B 118.9 .
C2A C3A H3A 119.3 .
C2A C3A C4A 121.4(8) .
C4A C3A H3A 119.3 .
C2B C3B C4B 118.3(8) .
C2B C3B C8B 119.2(8) .
C4B C3B C8B 122.5(8) .
C3A C4A C7A 120.4(8) .
C5A C4A C3A 118.1(8) .
C5A C4A C7A 121.5(8) .
C3B C4B C10B 118.2(8) .
C5B C4B C3B 120.3(8) .
C5B C4B C10B 121.5(8) .
O2A C5A C4A 117.2(7) .
O2A C5A C6A 123.1(8) .
C6A C5A C4A 119.7(8) .
C4B C5B C6B 119.5(8) .
C4B C5B C9B 123.5(8) .
C6B C5B C9B 117.0(8) .
C1A C6A C5A 121.7(8) .
C1A C6A H6A 119.2 .
C5A C6A H6A 119.2 .
C1B C6B C5B 122.1(9) .
C1B C6B H6B 118.9 .
C5B C6B H6B 118.9 .
C4A C7A H7AA 109.5 .
C4A C7A H7AB 109.5 .
H7AA C7A H7AB 108.1 .
C8A C7A C4A 110.9(7) .
C8A C7A H7AA 109.5 .
C8A C7A H7AB 109.5 .
C1B C7B H7BA 109.5 .
C1B C7B H7BB 109.5 .
C1B C7B H7BC 109.5 .
H7BA C7B H7BB 109.5 .
H7BA C7B H7BC 109.5 .
H7BB C7B H7BC 109.5 .
C9A C8A C7A 122.1(9) .
C9A C8A C13A 117.6(8) .
C13A C8A C7A 120.2(7) .
C3B C8B H8BA 109.5 .
C3B C8B H8BB 109.5 .
C3B C8B H8BC 109.5 .
H8BA C8B H8BB 109.5 .
H8BA C8B H8BC 109.5 .
H8BB C8B H8BC 109.5 .
O3A C9A C10A 123.3(7) .
C8A C9A O3A 116.1(8) .
C8A C9A C10A 120.6(9) .
C5B C9B H9BA 109.5 .
C5B C9B H9BB 109.5 .
C5B C9B H9BC 109.5 .
H9BA C9B H9BB 109.5 .
H9BA C9B H9BC 109.5 .
H9BB C9B H9BC 109.5 .
C9A C10A H10A 119.3 .
C11A C10A C9A 121.5(8) .
C11A C10A H10A 119.3 .
N1B C10B C4B 112.4(6) .
N1B C10B H10B 109.1 .
N1B C10B H10C 109.1 .
C4B C10B H10B 109.1 .
C4B C10B H10C 109.1 .
H10B C10B H10C 107.9 .
C10A C11A C12A 117.8(8) .
C10A C11A C14A 121.4(8) .
C12A C11A C14A 120.8(9) .
N1B C11B Ag1B 122.3(6) .
N1B C11B N2B 103.9(6) .
N2B C11B Ag1B 133.7(7) .
O4A C12A C11A 115.1(8) .
O4A C12A C13A 124.5(8) .
C13A C12A C11A 120.4(9) .
N1B C12B H12B 127.8 .
C13B C12B N1B 104.4(8) .
C13B C12B H12B 127.8 .
C8A C13A H13A 119.0 .
C12A C13A C8A 122.0(8) .
C12A C13A H13A 119.0 .
N2B C13B C12B 107.0(8) .
N2B C13B H13B 126.5 .
C12B C13B H13B 126.5 .
C11A C14A H14A 109.1 .
C11A C14A H14B 109.1 .
H14A C14A H14B 107.9 .
C15A C14A C11A 112.3(7) .
C15A C14A H14A 109.1 .
C15A C14A H14B 109.1 .
N2B C14B H14C 109.4 .
N2B C14B H14D 109.4 .
N2B C14B C15B 111.1(7) .
H14C C14B H14D 108.0 .
C15B C14B H14C 109.4 .
C15B C14B H14D 109.4 .
C16A C15A C14A 122.8(9) .
C16A C15A C20A 117.3(8) .
C20A C15A C14A 119.9(8) .
C14B C15B H15A 108.9 .
C14B C15B H15B 108.9 .
C14B C15B C16B 113.4(8) .
H15A C15B H15B 107.7 .
C16B C15B H15A 108.9 .
C16B C15B H15B 108.9 .
O5A C16A C17A 124.0(9) .
C15A C16A O5A 115.6(8) .
C15A C16A C17A 120.4(9) .
C15B C16B H16A 109.6 .
C15B C16B H16B 109.6 .
H16A C16B H16B 108.1 .
C17B C16B C15B 110.2(7) .
C17B C16B H16A 109.6 .
C17B C16B H16B 109.6 .
C16A C17A H17A 118.8 .
C18A C17A C16A 122.4(9) .
C18A C17A H17A 118.8 .
N3B C17B C16B 116.3(8) .
N3B C17B H17B 108.2 .
N3B C17B H17C 108.2 .
C16B C17B H17B 108.2 .
C16B C17B H17C 108.2 .
H17B C17B H17C 107.4 .
C17A C18A C19A 118.3(9) .
C17A C18A C21A 120.3(9) .
C19A C18A C21A 121.4(9) .
N3B C18B Ag2B 129.0(7) .
N4B C18B Ag2B 125.3(7) .
N4B C18B N3B 105.5(7) .
O6A C19A C20A 124.6(9) .
C18A C19A O6A 115.9(8) .
C18A C19A C20A 119.5(9) .
N3B C19B H19B 127.3 .
C20B C19B N3B 105.3(8) .
C20B C19B H19B 127.3 .
C15A C20A C19A 121.8(9) .
C15A C20A H20A 119.1 .
C19A C20A H20A 119.1 .
N4B C20B H20B 126.3 .
C19B C20B N4B 107.4(9) .
C19B C20B H20B 126.3 .
C18A C21A H21A 108.8 .
C18A C21A H21B 108.8 .
H21A C21A H21B 107.7 .
C22A C21A C18A 113.7(7) .
C22A C21A H21A 108.8 .
C22A C21A H21B 108.8 .
N4B C21B H21C 108.8 .
N4B C21B H21D 108.8 .
H21C C21B H21D 107.7 .
C22B C21B N4B 113.9(7) .
C22B C21B H21C 108.8 .
C22B C21B H21D 108.8 .
C23A C22A C21A 122.7(8) .
C23A C22A C27A 116.5(9) .
C27A C22A C21A 120.7(9) .
C23B C22B C21B 119.3(9) .
C23B C22B C27B 118.5(9) .
C27B C22B C21B 122.2(9) .
C22A C23A O7A 119.4(8) .
C22A C23A C24A 122.9(9) .
C24A C23A O7A 117.7(9) .
C22B C23B C28B 121.4(10) .
C24B C23B C22B 119.3(9) .
C24B C23B C28B 119.3(9) .
C23A C24A H24A 119.6 .
C25A C24A C23A 120.8(10) .
C25A C24A H24A 119.6 .
C23B C24B H24B 118.7 .
C25B C24B C23B 122.5(9) .
C25B C24B H24B 118.7 .
C24A C25A C28A 120.7(10) .
C26A C25A C24A 116.6(9) .
C26A C25A C28A 122.7(9) .
C24B C25B C26B 117.1(10) .
C24B C25B C29B 122.0(9) .
C26B C25B C29B 120.9(9) .
C25A C26A O8A 120.1(9) .
C25A C26A C27A 122.7(9) .
C27A C26A O8A 117.2(9) .
C25B C26B H26B 118.9 .
C27B C26B C25B 122.2(9) .
C27B C26B H26B 118.9 .
C22A C27A C26A 120.2(10) .
C22A C27A H27A 119.9 .
C26A C27A H27A 119.9 .
C22B C27B C30B 122.4(9) .
C26B C27B C22B 120.3(9) .
C26B C27B C30B 117.3(9) .
C25A C28A H28A 109.3 .
C25A C28A H28B 109.3 .
H28A C28A H28B 108.0 .
C29A C28A C25A 111.6(7) .
C29A C28A H28A 109.3 .
C29A C28A H28B 109.3 .
C23B C28B H28C 109.5 .
C23B C28B H28D 109.5 .
C23B C28B H28E 109.5 .
H28C C28B H28D 109.5 .
H28C C28B H28E 109.5 .
H28D C28B H28E 109.5 .
C30A C29A C28A 122.2(9) .
C30A C29A C34A 118.1(9) .
C34A C29A C28A 119.6(10) .
C25B C29B H29A 109.5 .
C25B C29B H29B 109.5 .
C25B C29B H29C 109.5 .
H29A C29B H29B 109.5 .
H29A C29B H29C 109.5 .
H29B C29B H29C 109.5 .
C29A C30A O9A 117.2(8) .
C29A C30A C31A 121.1(9) .
C31A C30A O9A 121.7(10) .
C27B C30B H30A 109.5 .
C27B C30B H30B 109.5 .
C27B C30B H30C 109.5 .
H30A C30B H30B 109.5 .
H30A C30B H30C 109.5 .
H30B C30B H30C 109.5 .
C30A C31A H31A 119.9 .
C32A C31A C30A 120.2(10) .
C32A C31A H31A 119.9 .
C31A C32A C35A 119.4(9) .
C33A C32A C31A 120.2(9) .
C33A C32A C35A 120.5(8) .
O10A C33A C32A 116.3(8) .
O10A C33A C34A 124.2(10) .
C32A C33A C34A 119.4(9) .
C29A C34A H34A 119.5 .
C33A C34A C29A 121.0(10) .
C33A C34A H34A 119.5 .
C1A C35A C32A 113.4(7) .
C1A C35A H35A 108.9 .
C1A C35A H35B 108.9 .
C32A C35A H35A 108.9 .
C32A C35A H35B 108.9 .
H35A C35A H35B 107.7 .
O1A C36A H36A 109.5 .
O1A C36A H36B 109.5 .
O1A C36A H36C 109.5 .
H36A C36A H36B 109.5 .
H36A C36A H36C 109.5 .
H36B C36A H36C 109.5 .
O2A C37A H37A 109.5 .
O2A C37A H37B 109.5 .
O2A C37A H37C 109.5 .
H37A C37A H37B 109.5 .
H37A C37A H37C 109.5 .
H37B C37A H37C 109.5 .
O3A C38A H38A 109.5 .
O3A C38A H38B 109.5 .
O3A C38A H38C 109.5 .
H38A C38A H38B 109.5 .
H38A C38A H38C 109.5 .
H38B C38A H38C 109.5 .
O4A C39A H39A 109.5 .
O4A C39A H39B 109.5 .
O4A C39A H39C 109.5 .
H39A C39A H39B 109.5 .
H39A C39A H39C 109.5 .
H39B C39A H39C 109.5 .
O5A C40A H40A 109.5 .
O5A C40A H40B 109.5 .
O5A C40A H40C 109.5 .
H40A C40A H40B 109.5 .
H40A C40A H40C 109.5 .
H40B C40A H40C 109.5 .
O6A C41A H41A 109.5 .
O6A C41A H41B 109.5 .
O6A C41A H41C 109.5 .
H41A C41A H41B 109.5 .
H41A C41A H41C 109.5 .
H41B C41A H41C 109.5 .
O7A C42A H42A 109.5 .
O7A C42A H42B 109.5 .
O7A C42A H42C 109.5 .
H42A C42A H42B 109.5 .
H42A C42A H42C 109.5 .
H42B C42A H42C 109.5 .
O8A C43A H43A 109.5 .
O8A C43A H43B 109.5 .
O8A C43A H43C 109.5 .
H43A C43A H43B 109.5 .
H43A C43A H43C 109.5 .
H43B C43A H43C 109.5 .
O9A C44A H44A 109.5 .
O9A C44A H44B 109.5 .
O9A C44A H44C 109.5 .
H44A C44A H44B 109.5 .
H44A C44A H44C 109.5 .
H44B C44A H44C 109.5 .
O10A C45A H45A 109.5 .
O10A C45A H45B 109.5 .
O10A C45A H45C 109.5 .
H45A C45A H45B 109.5 .
H45A C45A H45C 109.5 .
H45B C45A H45C 109.5 .
Cl4C C2C Cl5C 106.7(6) .
Cl4C C2C Cl6C 111.5(6) .
Cl4C C2C H2C 108.9 .
Cl5C C2C H2C 108.9 .
Cl6C C2C Cl5C 111.8(6) .
Cl6C C2C H2C 108.9 .
Cl1C C1C H1C 108.8 .
Cl2C C1C Cl1C 110.9(5) .
Cl2C C1C Cl3C 111.6(6) .
Cl2C C1C H1C 108.8 .
Cl3C C1C Cl1C 107.9(5) .
Cl3C C1C H1C 108.8 .

loop_
_geom_bond_atom_site_label_1
_geom_bond_atom_site_label_2
_geom_bond_distance
_geom_bond_site_symmetry_2
Ag1B Br1B 2.5242(13) .
Ag1B Br1B 2.9890(12) 2_566
Ag1B C11B 2.108(7) .
Ag2B Br2B 2.4933(15) .
Ag2B C18B 2.104(8) .
Br1B Ag1B 2.9889(12) 2_566
O1A C2A 1.367(11) .
O1A C36A 1.424(11) .
O2A C5A 1.379(10) .
O2A C37A 1.396(10) .
O3A C9A 1.383(10) .
O3A C38A 1.428(9) .
O4A C12A 1.373(11) .
O4A C39A 1.426(11) .
O5A C16A 1.383(11) .
O5A C40A 1.412(11) .
O6A C19A 1.387(11) .
O6A C41A 1.426(11) .
O7A C23A 1.409(11) .
O7A C42A 1.437(10) .
O8A C26A 1.409(11) .
O8A C43A 1.441(12) .
O9A C30A 1.393(11) .
O9A C44A 1.425(13) .
O10A C33A 1.354(11) .
O10A C45A 1.430(12) .
N1B C10B 1.492(11) .
N1B C11B 1.324(11) .
N1B C12B 1.388(10) .
N2B C11B 1.359(10) .
N2B C13B 1.359(10) .
N2B C14B 1.477(12) .
N3B C17B 1.455(12) .
N3B C18B 1.356(11) .
N3B C19B 1.388(11) .
N4B C18B 1.323(12) .
N4B C20B 1.377(11) .
N4B C21B 1.482(11) .
C1A C2A 1.374(12) .
C1A C6A 1.381(12) .
C1A C35A 1.516(11) .
C1B C2B 1.398(13) .
C1B C6B 1.386(12) .
C1B C7B 1.489(13) .
C2A C3A 1.395(11) .
C2B H2B 0.9500 .
C2B C3B 1.407(13) .
C3A H3A 0.9500 .
C3A C4A 1.398(12) .
C3B C4B 1.409(11) .
C3B C8B 1.492(12) .
C4A C5A 1.394(12) .
C4A C7A 1.527(11) .
C4B C5B 1.391(12) .
C4B C10B 1.493(12) .
C5A C6A 1.394(11) .
C5B C6B 1.398(13) .
C5B C9B 1.510(11) .
C6A H6A 0.9500 .
C6B H6B 0.9500 .
C7A H7AA 0.9900 .
C7A H7AB 0.9900 .
C7A C8A 1.521(11) .
C7B H7BA 0.9800 .
C7B H7BB 0.9800 .
C7B H7BC 0.9800 .
C8A C9A 1.377(11) .
C8A C13A 1.387(12) .
C8B H8BA 0.9800 .
C8B H8BB 0.9800 .
C8B H8BC 0.9800 .
C9A C10A 1.394(12) .
C9B H9BA 0.9800 .
C9B H9BB 0.9800 .
C9B H9BC 0.9800 .
C10A H10A 0.9500 .
C10A C11A 1.383(12) .
C10B H10B 0.9900 .
C10B H10C 0.9900 .
C11A C12A 1.385(11) .
C11A C14A 1.521(12) .
C12A C13A 1.382(12) .
C12B H12B 0.9500 .
C12B C13B 1.371(12) .
C13A H13A 0.9500 .
C13B H13B 0.9500 .
C14A H14A 0.9900 .
C14A H14B 0.9900 .
C14A C15A 1.493(12) .
C14B H14C 0.9900 .
C14B H14D 0.9900 .
C14B C15B 1.501(12) .
C15A C16A 1.378(12) .
C15A C20A 1.386(13) .
C15B H15A 0.9900 .
C15B H15B 0.9900 .
C15B C16B 1.523(13) .
C16A C17A 1.397(12) .
C16B H16A 0.9900 .
C16B H16B 0.9900 .
C16B C17B 1.483(12) .
C17A H17A 0.9500 .
C17A C18A 1.356(13) .
C17B H17B 0.9900 .
C17B H17C 0.9900 .
C18A C19A 1.386(13) .
C18A C21A 1.542(12) .
C19A C20A 1.408(12) .
C19B H19B 0.9500 .
C19B C20B 1.353(13) .
C20A H20A 0.9500 .
C20B H20B 0.9500 .
C21A H21A 0.9900 .
C21A H21B 0.9900 .
C21A C22A 1.518(12) .
C21B H21C 0.9900 .
C21B H21D 0.9900 .
C21B C22B 1.480(14) .
C22A C23A 1.367(13) .
C22A C27A 1.397(12) .
C22B C23B 1.410(12) .
C22B C27B 1.414(13) .
C23A C24A 1.393(12) .
C23B C24B 1.401(14) .
C23B C28B 1.484(13) .
C24A H24A 0.9500 .
C24A C25A 1.381(13) .
C24B H24B 0.9500 .
C24B C25B 1.389(13) .
C25A C26A 1.376(13) .
C25A C28A 1.524(12) .
C25B C26B 1.403(13) .
C25B C29B 1.492(14) .
C26A C27A 1.397(12) .
C26B H26B 0.9500 .
C26B C27B 1.378(13) .
C27A H27A 0.9500 .
C27B C30B 1.524(13) .
C28A H28A 0.9900 .
C28A H28B 0.9900 .
C28A C29A 1.502(13) .
C28B H28C 0.9800 .
C28B H28D 0.9800 .
C28B H28E 0.9800 .
C29A C30A 1.368(13) .
C29A C34A 1.403(12) .
C29B H29A 0.9800 .
C29B H29B 0.9800 .
C29B H29C 0.9800 .
C30A C31A 1.388(13) .
C30B H30A 0.9800 .
C30B H30B 0.9800 .
C30B H30C 0.9800 .
C31A H31A 0.9500 .
C31A C32A 1.383(12) .
C32A C33A 1.365(13) .
C32A C35A 1.524(12) .
C33A C34A 1.398(13) .
C34A H34A 0.9500 .
C35A H35A 0.9900 .
C35A H35B 0.9900 .
C36A H36A 0.9800 .
C36A H36B 0.9800 .
C36A H36C 0.9800 .
C37A H37A 0.9800 .
C37A H37B 0.9800 .
C37A H37C 0.9800 .
C38A H38A 0.9800 .
C38A H38B 0.9800 .
C38A H38C 0.9800 .
C39A H39A 0.9800 .
C39A H39B 0.9800 .
C39A H39C 0.9800 .
C40A H40A 0.9800 .
C40A H40B 0.9800 .
C40A H40C 0.9800 .
C41A H41A 0.9800 .
C41A H41B 0.9800 .
C41A H41C 0.9800 .
C42A H42A 0.9800 .
C42A H42B 0.9800 .
C42A H42C 0.9800 .
C43A H43A 0.9800 .
C43A H43B 0.9800 .
C43A H43C 0.9800 .
C44A H44A 0.9800 .
C44A H44B 0.9800 .
C44A H44C 0.9800 .
C45A H45A 0.9800 .
C45A H45B 0.9800 .
C45A H45C 0.9800 .
Cl4C C2C 1.772(10) .
Cl5C C2C 1.812(11) .
Cl6C C2C 1.803(10) .
C2C H2C 1.0000 .
Cl1C C1C 1.776(8) .
Cl2C C1C 1.771(9) .
Cl3C C1C 1.775(9) .
C1C H1C 1.0000 .

loop_
_geom_torsion_atom_site_label_1
_geom_torsion_atom_site_label_2
_geom_torsion_atom_site_label_3
_geom_torsion_atom_site_label_4
_geom_torsion
O1A C2A C3A C4A -179.8(8)
O2A C5A C6A C1A -179.7(7)
O3A C9A C10A C11A -178.9(7)
O4A C12A C13A C8A -179.7(8)
O5A C16A C17A C18A -176.3(8)
O6A C19A C20A C15A -176.8(8)
O7A C23A C24A C25A -178.5(7)
O8A C26A C27A C22A -178.9(7)
O9A C30A C31A C32A -178.2(8)
O10A C33A C34A C29A -178.5(8)
N1B C12B C13B N2B 1.5(9)
N2B C14B C15B C16B 178.1(7)
N3B C19B C20B N4B 0.8(10)
N4B C21B C22B C23B -84.5(10)
N4B C21B C22B C27B 98.1(10)
C1A C2A C3A C4A -1.5(12)
C1B C2B C3B C4B -3.0(13)
C1B C2B C3B C8B 177.4(8)
C2A C1A C6A C5A -2.0(12)
C2A C1A C35A C32A 87.9(11)
C2A C3A C4A C5A -1.4(12)
C2A C3A C4A C7A 179.1(7)
C2B C1B C6B C5B -1.2(14)
C2B C3B C4B C5B 1.9(12)
C2B C3B C4B C10B -179.2(8)
C3A C4A C5A O2A -178.6(7)
C3A C4A C5A C6A 2.7(12)
C3A C4A C7A C8A -92.0(10)
C3B C4B C5B C6B -0.5(12)
C3B C4B C5B C9B 176.9(8)
C3B C4B C10B N1B 79.9(9)
C4A C5A C6A C1A -1.0(12)
C4A C7A C8A C9A 99.9(9)
C4A C7A C8A C13A -77.3(10)
C4B C5B C6B C1B 0.1(14)
C5A C4A C7A C8A 88.6(9)
C5B C4B C10B N1B -101.2(9)
C6A C1A C2A O1A -178.3(7)
C6A C1A C2A C3A 3.2(12)
C6A C1A C35A C32A -93.8(10)
C6B C1B C2B C3B 2.7(14)
C7A C4A C5A O2A 0.9(11)
C7A C4A C5A C6A -177.9(7)
C7A C8A C9A O3A 4.5(11)
C7A C8A C9A C10A -174.6(7)
C7A C8A C13A C12A 174.5(7)
C7B C1B C2B C3B -175.7(9)
C7B C1B C6B C5B 177.2(9)
C8A C9A C10A C11A 0.1(12)
C8B C3B C4B C5B -178.5(8)
C8B C3B C4B C10B 0.4(12)
C9A C8A C13A C12A -2.8(12)
C9A C10A C11A C12A -2.8(12)
C9A C10A C11A C14A 174.3(8)
C9B C5B C6B C1B -177.4(9)
C10A C11A C12A O4A -177.5(7)
C10A C11A C12A C13A 2.7(12)
C10A C11A C14A C15A -95.0(10)
C10B N1B C11B Ag1B -1.6(11)
C10B N1B C11B N2B 179.1(7)
C10B N1B C12B C13B -179.6(7)
C10B C4B C5B C6B -179.4(8)
C10B C4B C5B C9B -2.1(13)
C11A C12A C13A C8A 0.1(13)
C11A C14A C15A C16A 85.8(10)
C11A C14A C15A C20A -93.7(10)
C11B N1B C10B C4B -125.9(9)
C11B N1B C12B C13B -2.1(10)
C11B N2B C13B C12B -0.5(10)
C11B N2B C14B C15B -174.1(8)
C12A C11A C14A C15A 82.0(10)
C12B N1B C10B C4B 51.2(10)
C12B N1B C11B Ag1B -178.9(6)
C12B N1B C11B N2B 1.8(9)
C13A C8A C9A O3A -178.3(7)
C13A C8A C9A C10A 2.7(12)
C13B N2B C11B Ag1B -180.0(7)
C13B N2B C11B N1B -0.8(9)
C13B N2B C14B C15B 8.3(13)
C14A C11A C12A O4A 5.4(11)
C14A C11A C12A C13A -174.5(8)
C14A C15A C16A O5A -3.0(11)
C14A C15A C16A C17A 176.0(8)
C14A C15A C20A C19A 180.0(8)
C14B N2B C11B Ag1B 2.1(13)
C14B N2B C11B N1B -178.7(8)
C14B N2B C13B C12B 177.4(8)
C14B C15B C16B C17B -179.7(7)
C15A C16A C17A C18A 4.8(13)
C15B C16B C17B N3B -179.9(8)
C16A C15A C20A C19A 0.4(12)
C16A C17A C18A C19A -0.8(13)
C16A C17A C18A C21A 178.3(8)
C17A C18A C19A O6A 177.1(8)
C17A C18A C19A C20A -3.2(13)
C17A C18A C21A C22A -87.9(10)
C17B N3B C18B Ag2B -4.6(12)
C17B N3B C18B N4B 179.3(8)
C17B N3B C19B C20B -179.9(8)
C18A C19A C20A C15A 3.5(13)
C18A C21A C22A C23A 72.1(11)
C18A C21A C22A C27A -105.3(10)
C18B N3B C17B C16B -175.7(8)
C18B N3B C19B C20B -0.4(10)
C18B N4B C20B C19B -1.0(10)
C18B N4B C21B C22B 128.9(9)
C19A C18A C21A C22A 91.1(11)
C19B N3B C17B C16B 3.8(13)
C19B N3B C18B Ag2B 175.9(6)
C19B N3B C18B N4B -0.2(9)
C20A C15A C16A O5A 176.6(7)
C20A C15A C16A C17A -4.4(12)
C20B N4B C18B Ag2B -175.6(6)
C20B N4B C18B N3B 0.7(10)
C20B N4B C21B C22B -52.9(12)
C21A C18A C19A O6A -2.0(12)
C21A C18A C19A C20A 177.7(8)
C21A C22A C23A O7A 3.9(12)
C21A C22A C23A C24A -173.0(8)
C21A C22A C27A C26A 174.8(7)
C21B N4B C18B Ag2B 2.8(12)
C21B N4B C18B N3B 179.2(7)
C21B N4B C20B C19B -179.4(8)
C21B C22B C23B C24B -178.4(8)
C21B C22B C23B C28B 4.2(13)
C21B C22B C27B C26B 176.5(8)
C21B C22B C27B C30B -4.8(13)
C22A C23A C24A C25A -1.6(13)
C22B C23B C24B C25B 3.2(14)
C23A C22A C27A C26A -2.7(12)
C23A C24A C25A C26A -3.1(12)
C23A C24A C25A C28A 173.8(8)
C23B C22B C27B C26B -0.9(12)
C23B C22B C27B C30B 177.9(8)
C23B C24B C25B C26B -3.6(13)
C23B C24B C25B C29B 179.9(9)
C24A C25A C26A O8A -178.3(7)
C24A C25A C26A C27A 4.9(12)
C24A C25A C28A C29A -71.2(11)
C24B C25B C26B C27B 1.7(13)
C25A C26A C27A C22A -2.0(13)
C25A C28A C29A C30A 91.4(11)
C25A C28A C29A C34A -84.6(11)
C25B C26B C27B C22B 0.5(13)
C25B C26B C27B C30B -178.3(8)
C26A C25A C28A C29A 105.5(11)
C27A C22A C23A O7A -178.6(7)
C27A C22A C23A C24A 4.5(12)
C27B C22B C23B C24B -0.9(13)
C27B C22B C23B C28B -178.4(8)
C28A C25A C26A O8A 4.8(12)
C28A C25A C26A C27A -172.0(8)
C28A C29A C30A O9A 1.6(13)
C28A C29A C30A C31A -179.0(8)
C28A C29A C34A C33A 178.1(8)
C28B C23B C24B C25B -179.2(9)
C29A C30A C31A C32A 2.5(13)
C29B C25B C26B C27B 178.2(9)
C30A C29A C34A C33A 2.0(12)
C30A C31A C32A C33A -0.9(12)
C30A C31A C32A C35A 179.0(8)
C31A C32A C33A O10A 178.1(7)
C31A C32A C33A C34A -0.1(12)
C31A C32A C35A C1A -89.5(10)
C32A C33A C34A C29A -0.5(12)
C33A C32A C35A C1A 90.3(10)
C34A C29A C30A O9A 177.6(7)
C34A C29A C30A C31A -3.0(13)
C35A C1A C2A O1A 0.0(12)
C35A C1A C2A C3A -178.5(7)
C35A C1A C6A C5A 179.6(7)
C35A C32A C33A O10A -1.7(11)
C35A C32A C33A C34A -179.9(7)
C36A O1A C2A C1A 177.0(8)
C36A O1A C2A C3A -4.7(12)
C37A O2A C5A C4A 167.0(7)
C37A O2A C5A C6A -14.3(11)
C38A O3A C9A C8A 161.3(7)
C38A O3A C9A C10A -19.6(11)
C39A O4A C12A C11A 170.7(8)
C39A O4A C12A C13A -9.4(12)
C40A O5A C16A C15A -175.4(7)
C40A O5A C16A C17A 5.7(12)
C41A O6A C19A C18A -173.5(8)
C41A O6A C19A C20A 6.8(12)
C42A O7A C23A C22A 87.0(10)
C42A O7A C23A C24A -96.0(9)
C43A O8A C26A C25A 90.3(11)
C43A O8A C26A C27A -92.7(10)
C44A O9A C30A C29A 179.5(9)
C44A O9A C30A C31A 0.1(12)
C45A O10A C33A C32A -179.1(8)
C45A O10A C33A C34A -1.0(12)

loop_
_exptl_oxdiff_crystal_face_indexfrac_h
_exptl_oxdiff_crystal_face_indexfrac_k
_exptl_oxdiff_crystal_face_indexfrac_l
_exptl_oxdiff_crystal_face_x
_exptl_oxdiff_crystal_face_y
_exptl_oxdiff_crystal_face_z
5.0202 5.0004 2.0441 0.0433 0.2034 -0.6841
-5.0202 -5.0004 -2.0441 -0.0433 -0.2034 0.6841
-1.9839 2.9889 4.9967 0.0106 -0.5492 -0.1033
1.9839 -2.9889 -4.9967 -0.0106 0.5492 0.1033
0.0086 5.0145 -1.9580 0.4755 -0.0312 -0.2264
-0.0086 -5.0145 1.9580 -0.4755 0.0312 0.2264
-4.0436 -8.9841 -9.0439 0.0292 0.3947 0.9552
